data_7720704
loop_
_publ_author_name
'Raza, Arsen'
'Carneiro Neto, Jos&#xe9; Severiano'
'Lanza, Arianna'
'Bendix, Jesper'
'Briganti, Matteo'
'Sorace, Lorenzo'
'Perfetti, Mauro'

_publ_section_title
;
 Synthesis, structure, and magnetic properties of Fe<sup>3+</sup> and
 Ru<sup>3+</sup> metal chalcogenide (O,S) complexes with bidentate
 ligands.
;
_journal_issue 21
_journal_name_full 'Dalton transactions (Cambridge, England : 2003)'
_journal_page_first 8119
_journal_page_last 8127
_journal_paper_doi 10.1039/d6dt00055j
_journal_volume 55
_journal_year 2026
_chemical_formula_moiety '0.667(C21 H24 Fe N3 O6), 8(H2 O)'
_chemical_formula_sum 'C14 H32 Fe0.67 N2 O12'
_chemical_formula_weight 457.65
_space_group_crystal_system trigonal
_space_group_IT_number 147
_space_group_name_Hall '-P 3'
_space_group_name_H-M_alt 'P -3'
_atom_sites_solution_hydrogens mixed
_audit_creation_date 2025-10-15
_audit_creation_method
;
Olex2 1.5
(compiled 2025.07.13 svn.rb7424aed for OlexSys, GUI svn.r7311)
;
_audit_update_record
;
2026-01-04 deposited with the CCDC.	2026-03-16 downloaded from the CCDC.
;
_cell_angle_alpha 90
_cell_angle_beta 90
_cell_angle_gamma 120
_cell_formula_units_Z 3
_cell_length_a 16.5275(3)
_cell_length_b 16.5275(3)
_cell_length_c 6.7967(2)
_cell_measurement_reflns_used 9420
_cell_measurement_temperature 100.(2)
_cell_measurement_theta_max 35.5466
_cell_measurement_theta_min 2.4646
_cell_volume 1607.84(6)
_computing_cell_refinement 'SAINT V8.40B (Bruker AXS LLC, 2019)'
_computing_data_reduction 'SAINT V8.40B (Bruker AXS LLC, 2019)'
_computing_molecular_graphics 'Olex2 1.5 (Dolomanov et al., 2009)'
_computing_publication_material 'Olex2 1.5 (Dolomanov et al., 2009)'
_computing_structure_refinement 'SHELXL-2019/1 (Sheldrick, 2019)'
_computing_structure_solution 'XT, VERSION 2018/2'
_diffrn_ambient_temperature 100.(2)
_diffrn_detector_area_resol_mean 7.3910
_diffrn_measured_fraction_theta_full 1.000
_diffrn_measured_fraction_theta_max 1.000
_diffrn_measurement_device_type 'Bruker APEX-II CCD'
_diffrn_measurement_method '\f and \w scans'
_diffrn_radiation_type MoKa
_diffrn_radiation_wavelength 0.71073
_diffrn_reflns_av_R_equivalents 0.0489
_diffrn_reflns_av_unetI/netI 0.0255
_diffrn_reflns_limit_h_max 27
_diffrn_reflns_limit_h_min -27
_diffrn_reflns_limit_k_max 27
_diffrn_reflns_limit_k_min -27
_diffrn_reflns_limit_l_max 11
_diffrn_reflns_limit_l_min -11
_diffrn_reflns_number 55277
_diffrn_reflns_theta_full 25.24
_diffrn_reflns_theta_max 35.64
_diffrn_reflns_theta_min 2.46
_diffrn_source_current 1.4
_diffrn_source_power 0.07
_diffrn_source_voltage 50
_exptl_absorpt_coefficient_mu 0.548
_exptl_absorpt_correction_T_max 0.7470
_exptl_absorpt_correction_T_min 0.6830
_exptl_absorpt_correction_type multi-scan
_exptl_absorpt_process_details
;
Krause, L., Herbst-Irmer, R., Sheldrick, G. M., Stalke, D. (2015).
"Comparison of silver and molybdenum microfocus X-ray sources for
single-crystal structure determination"
J. Appl. Cryst. 48, 3-10.
doi:10.1107/S1600576714022985
;
_exptl_crystal_colour brown
_exptl_crystal_colour_primary brown
_exptl_crystal_density_diffrn 1.418
_exptl_crystal_density_method 'not measured'
_exptl_crystal_description clear
_exptl_crystal_F_000 730
_exptl_crystal_size_max 0.1
_exptl_crystal_size_mid 0.1
_exptl_crystal_size_min 0.05
_refine_diff_density_max 0.970
_refine_diff_density_min -0.480
_refine_ls_extinction_method none
_refine_ls_goodness_of_fit_ref 1.021
_refine_ls_hydrogen_treatment mixed
_refine_ls_matrix_type full
_refine_ls_number_parameters 153
_refine_ls_number_reflns 4944
_refine_ls_number_restraints 0
_refine_ls_restrained_S_all 1.021
_refine_ls_R_factor_all 0.0497
_refine_ls_R_factor_gt 0.0393
_refine_ls_shift/su_max 0.091
_refine_ls_shift/su_mean 0.003
_refine_ls_structure_factor_coef Fsqd
_refine_ls_weighting_details 'w=1/[\s^2^(Fo^2^)+(0.0536P)^2^+0.9278P] where P=(Fo^2^+2Fc^2^)/3'
_refine_ls_weighting_scheme calc
_refine_ls_wR_factor_gt 0.1019
_refine_ls_wR_factor_ref 0.1088
_reflns_Friedel_coverage 0.000
_reflns_number_gt 4221
_reflns_number_total 4944
_reflns_threshold_expression 'I > 2\s(I)'
_cod_data_source_file d6dt00055j2.cif
_cod_data_source_block raza_Fehopo_prima_sintesi
_cod_depositor_comments
;
The following automatic conversions were performed:

data item '_exptl_absorpt_correction_type' value 'Multi-Scan' was
changed to 'multi-scan' in accordance with the
/home/data/users/saulius/crontab/automatic-downloads/rss-feeds/RSC/lib/dictionaries/cif_core.dic
dictionary named 'cif_core.dic' version 2.4.2 last updated on
2011-04-26.

Automatic conversion script
Id: cif_fix_values 8170 2020-07-09 18:12:32Z antanas 

 Adding full bibliography for 7720704--7720707.cif.
;
_cod_original_cell_volume 1607.84(8)
_cod_database_code 7720704
_olex2_refinement_description
;
1. Others
 Fixed X: H1A(0.9458)
 Fixed Y: H1A(0.103703)
 Fixed Z: H1A(1.013)
2.a Aromatic/amide H refined with riding coordinates:
 C6(H6), C7(H7)
2.b Idealised Me refined as rotating group:
 C4(H4A,H4B,H4C), C5(H5A,H5B,H5C)
;
_olex2_submission_special_instructions 'No special instructions were received'

loop_
_space_group_symop_operation_xyz
'x, y, z'
'-y, x-y, z'
'-x+y, -x, z'
'-x, -y, -z'
'y, -x+y, -z'
'x-y, x, -z'

loop_
_atom_site_type_symbol
_atom_site_label
_atom_site_fract_x
_atom_site_fract_y
_atom_site_fract_z
_atom_site_U_iso_or_equiv
_atom_site_adp_type
_atom_site_calc_flag
_atom_site_refinement_flags_adp
_atom_site_refinement_flags_occupancy
_atom_site_refinement_flags_posn
_atom_site_occupancy
_atom_site_disorder_assembly
_atom_site_disorder_group
O O1 0.61215(6) 0.21770(6) -0.07028(12) 0.01561(14) Uani d . . . 1 . .
N N1 0.63219(7) 0.01039(6) -0.01812(14) 0.01512(16) Uani d . . . 1 . .
C C1 0.68029(7) 0.17483(7) 0.18206(15) 0.01385(17) Uani d . . . 1 . .
O O2 0.70053(6) 0.25340(6) 0.26689(12) 0.01616(14) Uani d . . . 1 . .
C C2 0.63237(7) 0.15438(7) -0.00159(15) 0.01297(16) Uani d . . . 1 . .
O O3 0.79239(8) 0.27870(7) 0.63019(14) 0.02432(18) Uani d . . . 1 . .
H H1 0.7776(15) 0.3097(16) 0.715(3) 0.036000 Uiso d U . . 1 . .
H H1AA 0.7617(16) 0.2695(15) 0.535(3) 0.036000 Uiso d U . . 1 . .
C C3 0.61003(7) 0.07228(7) -0.10136(15) 0.01386(16) Uani d . . . 1 . .
O O4 0.81791(7) 0.13422(7) 0.73699(14) 0.02256(17) Uani d . . . 1 . .
H H1B 0.8072(15) 0.1750(16) 0.706(3) 0.034000 Uiso d U . . 1 . .
H H1C 0.8412(15) 0.1248(15) 0.644(3) 0.034000 Uiso d U . . 1 . .
C C4 0.56341(9) 0.04977(8) -0.29756(17) 0.0195(2) Uani d . . . 1 . .
H H4A 0.558619 0.103229 -0.344897 0.029000 Uiso calc U . R 1 . .
H H4B 0.500716 -0.004910 -0.285805 0.029000 Uiso calc U . R 1 . .
H H4C 0.600266 0.036207 -0.390909 0.029000 Uiso calc U . R 1 . .
O O5 0.89440(6) 0.08219(6) 1.03333(13) 0.01850(15) Uani d . . . 1 . .
H H1A 0.945800 0.103703 1.013000 0.028000 Uiso d U . . 1 . .
H H1D 0.8714(14) 0.1019(14) 0.970(3) 0.028000 Uiso d U . . 1 . .
C C5 0.61145(9) -0.07602(8) -0.12157(19) 0.0205(2) Uani d . . . 1 . .
H H5A 0.625166 -0.115036 -0.034902 0.031000 Uiso calc U . R 1 . .
H H5B 0.650076 -0.060423 -0.240277 0.031000 Uiso calc U . R 1 . .
H H5C 0.545274 -0.110197 -0.158489 0.031000 Uiso calc U . R 1 . .
Fe Fe1 0.666667 0.333333 0.09369(4) 0.01124(6) Uani d T P S 1 . .
O O6 0.90171(8) 0.08615(8) 1.44103(14) 0.0278(2) Uani d . . . 1 . .
H H1E 0.8946(17) 0.0858(17) 1.339(4) 0.042000 Uiso d U . . 1 . .
H H1F 0.9640(17) 0.1194(17) 1.484(4) 0.042000 Uiso d U . . 1 . .
C C6 0.67768(8) 0.02874(8) 0.15665(17) 0.01727(18) Uani d . . . 1 . .
H H6 0.692377 -0.015512 0.209867 0.021000 Uiso calc U . R 1 . .
C C7 0.70298(8) 0.10967(8) 0.25848(16) 0.01635(18) Uani d . . . 1 . .
H H7 0.735588 0.121544 0.379740 0.020000 Uiso calc U . R 1 . .

loop_
_atom_site_aniso_label
_atom_site_aniso_U_11
_atom_site_aniso_U_22
_atom_site_aniso_U_33
_atom_site_aniso_U_12
_atom_site_aniso_U_13
_atom_site_aniso_U_23
O1 0.0178(3) 0.0141(3) 0.0161(3) 0.0089(3) -0.0038(3) -0.0014(3)
N1 0.0143(4) 0.0121(3) 0.0187(4) 0.0065(3) 0.0017(3) -0.0004(3)
C1 0.0135(4) 0.0141(4) 0.0134(4) 0.0065(3) -0.0011(3) 0.0002(3)
O2 0.0193(4) 0.0147(3) 0.0151(3) 0.0090(3) -0.0036(3) -0.0020(3)
C2 0.0119(4) 0.0121(4) 0.0140(4) 0.0053(3) 0.0004(3) -0.0002(3)
O3 0.0316(5) 0.0280(5) 0.0201(4) 0.0200(4) -0.0047(3) -0.0059(3)
C3 0.0136(4) 0.0132(4) 0.0141(4) 0.0062(3) -0.0005(3) -0.0006(3)
O4 0.0261(4) 0.0292(5) 0.0194(4) 0.0191(4) 0.0014(3) 0.0009(3)
C4 0.0205(5) 0.0198(5) 0.0160(4) 0.0085(4) -0.0037(4) -0.0033(4)
O5 0.0169(3) 0.0194(4) 0.0188(3) 0.0088(3) -0.0011(3) 0.0010(3)
C5 0.0206(5) 0.0143(4) 0.0271(5) 0.0091(4) 0.0002(4) -0.0043(4)
Fe1 0.01050(8) 0.01050(8) 0.01271(11) 0.00525(4) 0.000000 0.000000
O6 0.0354(5) 0.0412(6) 0.0154(4) 0.0257(5) 0.0003(4) -0.0007(4)
C6 0.0165(4) 0.0158(4) 0.0204(4) 0.0088(4) -0.0013(3) 0.0016(3)
C7 0.0167(4) 0.0165(4) 0.0164(4) 0.0087(4) -0.0031(3) 0.0003(3)

loop_
_atom_type_symbol
_atom_type_description
_atom_type_scat_dispersion_real
_atom_type_scat_dispersion_imag
_atom_type_scat_source
C C 0.0033 0.0016 'International Tables Vol C Tables 4.2.6.8 and 6.1.1.4'
H H 0.0000 0.0000 'International Tables Vol C Tables 4.2.6.8 and 6.1.1.4'
Fe Fe 0.3463 0.8444 'International Tables Vol C Tables 4.2.6.8 and 6.1.1.4'
N N 0.0061 0.0033 'International Tables Vol C Tables 4.2.6.8 and 6.1.1.4'
O O 0.0106 0.0060 'International Tables Vol C Tables 4.2.6.8 and 6.1.1.4'

loop_
_geom_angle_atom_site_label_1
_geom_angle_atom_site_label_2
_geom_angle_atom_site_label_3
_geom_angle_site_symmetry_1
_geom_angle_site_symmetry_3
_geom_angle
_geom_angle_publ_flag
C2 O1 Fe1 . . 112.71(6) ?
C3 N1 C5 . . 120.56(10) ?
C6 N1 C3 . . 121.33(9) ?
C6 N1 C5 . . 118.04(10) ?
O2 C1 C2 . . 117.34(9) ?
O2 C1 C7 . . 124.52(9) ?
C7 C1 C2 . . 118.14(9) ?
C1 O2 Fe1 . . 111.87(6) ?
O1 C2 C1 . . 116.65(9) ?
O1 C2 C3 . . 123.15(9) ?
C3 C2 C1 . . 120.19(9) ?
N1 C3 C2 . . 119.17(9) ?
N1 C3 C4 . . 118.75(9) ?
C2 C3 C4 . . 122.07(10) ?
O1 Fe1 O1 3_665 . 91.86(3) ?
O1 Fe1 O1 . 2_655 91.86(3) ?
O1 Fe1 O1 3_665 2_655 91.86(3) ?
O1 Fe1 O2 3_665 . 167.56(3) ?
O1 Fe1 O2 . 2_655 167.56(3) ?
O1 Fe1 O2 . 3_665 98.41(3) ?
O1 Fe1 O2 . . 80.86(3) ?
O1 Fe1 O2 3_665 3_665 80.86(3) ?
O1 Fe1 O2 2_655 . 98.41(3) ?
O1 Fe1 O2 2_655 3_665 167.56(3) ?
O1 Fe1 O2 3_665 2_655 98.41(3) ?
O1 Fe1 O2 2_655 2_655 80.86(3) ?
O2 Fe1 O2 . 3_665 90.18(3) ?
O2 Fe1 O2 2_655 3_665 90.18(3) ?
O2 Fe1 O2 . 2_655 90.18(3) ?
N1 C6 C7 . . 121.62(10) ?
C6 C7 C1 . . 119.51(10) ?

loop_
_geom_bond_atom_site_label_1
_geom_bond_atom_site_label_2
_geom_bond_site_symmetry_2
_geom_bond_distance
_geom_bond_publ_flag
O1 C2 . 1.3320(13) ?
O1 Fe1 . 1.9961(8) ?
N1 C3 . 1.3694(14) ?
N1 C5 . 1.4703(14) ?
N1 C6 . 1.3565(14) ?
C1 O2 . 1.3024(13) ?
C1 C2 . 1.4255(14) ?
C1 C7 . 1.4049(15) ?
O2 Fe1 . 2.0454(8) ?
C2 C3 . 1.3916(14) ?
C3 C4 . 1.4912(15) ?
C6 C7 . 1.3725(16) ?
